data_4088051
loop_
_publ_author_name
'Cheisson, Thibault'
'Auffrant, Audrey'
'Nocton, Gr\'egory'

_publ_section_title
;
 \h5--\h1Switch in Divalent Phosphaytterbocene Complexes with Neutral
 Iminophosphoranyl Pincer Ligands: Solid-State Structures and Solution
 NMR1JYb--PCoupling Constants
;
_journal_issue 22
_journal_name_full Organometallics
_journal_page_first 5470
_journal_paper_doi 10.1021/acs.organomet.5b00814
_journal_volume 34
_journal_year 2015
_chemical_formula_moiety 'C26 H34 N2 P2 Yb'
_chemical_formula_sum 'C26 H34 N2 P2 Yb'
_chemical_formula_weight 609.53
_space_group_crystal_system monoclinic
_space_group_IT_number 14
_space_group_name_Hall '-P 2ybc'
_space_group_name_H-M_alt 'P 1 21/c 1'
_atom_sites_solution_hydrogens geom
_audit_creation_method SHELXL-2013
_cell_angle_alpha 90
_cell_angle_beta 109.475(1)
_cell_angle_gamma 90
_cell_formula_units_Z 4
_cell_length_a 15.281(1)
_cell_length_b 10.192(1)
_cell_length_c 17.485(1)
_cell_measurement_reflns_used 6762
_cell_measurement_temperature 150.0(1)
_cell_measurement_theta_max 30.034
_cell_measurement_theta_min 0.998
_cell_volume 2567.4(3)
_computing_cell_refinement 'DENZO (Otwinowski & Minor, 1997) & COLLECT'
_computing_data_collection 'COLLECT (Hooft, R.W.W., 1998)'
_computing_data_reduction 'DENZO & COLLECT'
_computing_molecular_graphics 'PLATON (Spek, 2009)'
_computing_structure_refinement 'SHELXL-2013 (Sheldrick, 2013)'
_computing_structure_solution 'SIR97 (Altomare et al., 1999)'
_diffrn_ambient_temperature 150.0(1)
_diffrn_measured_fraction_theta_full 0.994
_diffrn_measured_fraction_theta_max 0.988
_diffrn_measurement_device_type 'Kappa APEX II'
_diffrn_measurement_method 'phi and omega scans'
_diffrn_radiation_type MoK\a
_diffrn_radiation_wavelength 0.71069
_diffrn_reflns_av_R_equivalents 0.0642
_diffrn_reflns_av_unetI/netI 0.0631
_diffrn_reflns_Laue_measured_fraction_full 0.994
_diffrn_reflns_Laue_measured_fraction_max 0.988
_diffrn_reflns_limit_h_max 18
_diffrn_reflns_limit_h_min -21
_diffrn_reflns_limit_k_max 14
_diffrn_reflns_limit_k_min -13
_diffrn_reflns_limit_l_max 24
_diffrn_reflns_limit_l_min -24
_diffrn_reflns_number 22300
_diffrn_reflns_point_group_measured_fraction_full 0.994
_diffrn_reflns_point_group_measured_fraction_max 0.988
_diffrn_reflns_theta_full 25.240
_diffrn_reflns_theta_max 30.012
_diffrn_reflns_theta_min 2.947
_exptl_absorpt_coefficient_mu 3.783
_exptl_absorpt_correction_T_max 1.30604
_exptl_absorpt_correction_T_min 0.854704
_exptl_absorpt_correction_type multi-scan
_exptl_absorpt_process_details DENZO/SCALEPACK
_exptl_crystal_colour Black
_exptl_crystal_density_diffrn 1.577
_exptl_crystal_description Plate
_exptl_crystal_F_000 1216
_exptl_crystal_size_max 0.280
_exptl_crystal_size_mid 0.060
_exptl_crystal_size_min 0.010
_refine_diff_density_max 1.216
_refine_diff_density_min -1.046
_refine_diff_density_rms 0.187
_refine_ls_extinction_method none
_refine_ls_goodness_of_fit_ref 1.137
_refine_ls_hydrogen_treatment constr
_refine_ls_matrix_type full
_refine_ls_number_parameters 288
_refine_ls_number_reflns 7422
_refine_ls_number_restraints 0
_refine_ls_restrained_S_all 1.137
_refine_ls_R_factor_all 0.0796
_refine_ls_R_factor_gt 0.0541
_refine_ls_shift/su_max 0.001
_refine_ls_shift/su_mean 0.000
_refine_ls_structure_factor_coef Fsqd
_refine_ls_weighting_details 'w=1/[\s^2^(Fo^2^)+18.6534P] where P=(Fo^2^+2Fc^2^)/3'
_refine_ls_weighting_scheme calc
_refine_ls_wR_factor_gt 0.0929
_refine_ls_wR_factor_ref 0.1042
_reflns_Friedel_coverage 0.000
_reflns_number_gt 5756
_reflns_number_total 7422
_reflns_threshold_expression 'I > 2\s(I)'
_cod_data_source_file om5b00814_si_002.cif
_cod_data_source_block tc382
_cod_original_sg_symbol_H-M 'P 21/c'
_cod_database_code 4088051
_shelx_space_group_comment
;
The symmetry employed for this shelxl refinement is uniquely defined
by the following loop, which should always be used as a source of
symmetry information in preference to the above space-group names.
They are only intended as comments.
;
_shelx_estimated_absorpt_t_min 0.417
_shelx_estimated_absorpt_t_max 0.963
_shelxl_version_number 2013-4

loop_
_space_group_symop_operation_xyz
'x, y, z'
'-x, y+1/2, -z+1/2'
'-x, -y, -z'
'x, -y-1/2, z-1/2'

loop_
_atom_site_label
_atom_site_type_symbol
_atom_site_fract_x
_atom_site_fract_y
_atom_site_fract_z
_atom_site_U_iso_or_equiv
_atom_site_adp_type
_atom_site_occupancy
_atom_site_site_symmetry_order
_atom_site_calc_flag
_atom_site_refinement_flags_posn
_atom_site_refinement_flags_adp
Yb1 Yb 0.25587(2) 0.20918(2) 0.42527(2) 0.02086(7) Uani 1 1 d . .
P1 P 0.14706(11) 0.20502(17) 0.25130(9) 0.0266(3) Uani 1 1 d . .
P2 P 0.45205(12) 0.17865(16) 0.44895(9) 0.0269(3) Uani 1 1 d . .
N1 N 0.1644(4) 0.3888(5) 0.4628(3) 0.0280(11) Uani 1 1 d . .
N2 N 0.2575(4) 0.0592(5) 0.5400(3) 0.0265(11) Uani 1 1 d . .
C1 C 0.0773(4) 0.1562(6) 0.3094(4) 0.0250(12) Uani 1 1 d . .
C2 C -0.0098(4) 0.2281(7) 0.3096(4) 0.0329(14) Uani 1 1 d . .
H2A H -0.0645 0.1753 0.2809 0.049 Uiso 1 1 calc R U
H2B H -0.0136 0.3129 0.2823 0.049 Uiso 1 1 calc R U
H2C H -0.0074 0.2423 0.3657 0.049 Uiso 1 1 calc R U
C3 C 0.1061(4) 0.0365(6) 0.3488(4) 0.0268(13) Uani 1 1 d . .
C4 C 0.0550(5) -0.0332(7) 0.3974(4) 0.0340(15) Uani 1 1 d . .
H4A H 0.0278 0.0317 0.4242 0.051 Uiso 1 1 calc R U
H4B H 0.0985 -0.0890 0.4384 0.051 Uiso 1 1 calc R U
H4C H 0.0056 -0.0876 0.3611 0.051 Uiso 1 1 calc R U
C5 C 0.1851(4) -0.0157(6) 0.3327(4) 0.0267(13) Uani 1 1 d . .
C6 C 0.2288(5) -0.1483(6) 0.3628(4) 0.0355(15) Uani 1 1 d . .
H6A H 0.2058 -0.2136 0.3195 0.053 Uiso 1 1 calc R U
H6B H 0.2123 -0.1752 0.4100 0.053 Uiso 1 1 calc R U
H6C H 0.2964 -0.1416 0.3781 0.053 Uiso 1 1 calc R U
C7 C 0.2168(4) 0.0631(6) 0.2826(3) 0.0261(12) Uani 1 1 d . .
C8 C 0.2955(5) 0.0250(7) 0.2532(4) 0.0341(15) Uani 1 1 d . .
H8A H 0.3526 0.0154 0.2998 0.051 Uiso 1 1 calc R U
H8B H 0.3042 0.0933 0.2169 0.051 Uiso 1 1 calc R U
H8C H 0.2809 -0.0584 0.2238 0.051 Uiso 1 1 calc R U
C9 C 0.4029(4) 0.3147(6) 0.3865(3) 0.0254(12) Uani 1 1 d . .
C10 C 0.3996(5) 0.3259(7) 0.2992(4) 0.0405(17) Uani 1 1 d . .
H10A H 0.3348 0.3311 0.2635 0.061 Uiso 1 1 calc R U
H10B H 0.4291 0.2487 0.2848 0.061 Uiso 1 1 calc R U
H10C H 0.4327 0.4052 0.2927 0.061 Uiso 1 1 calc R U
C11 C 0.3782(4) 0.4145(6) 0.4289(4) 0.0283(13) Uani 1 1 d . .
C12 C 0.3435(6) 0.5472(7) 0.3943(5) 0.049(2) Uani 1 1 d . .
H12A H 0.3952 0.6097 0.4094 0.073 Uiso 1 1 calc R U
H12B H 0.2955 0.5771 0.4159 0.073 Uiso 1 1 calc R U
H12C H 0.3174 0.5411 0.3351 0.073 Uiso 1 1 calc R U
C13 C 0.3979(4) 0.3834(6) 0.5131(4) 0.0297(13) Uani 1 1 d . .
C14 C 0.3879(5) 0.4827(8) 0.5734(5) 0.048(2) Uani 1 1 d . .
H14A H 0.3924 0.4384 0.6243 0.073 Uiso 1 1 calc R U
H14B H 0.3275 0.5262 0.5515 0.073 Uiso 1 1 calc R U
H14C H 0.4375 0.5483 0.5835 0.073 Uiso 1 1 calc R U
C15 C 0.4357(4) 0.2581(6) 0.5329(3) 0.0276(13) Uani 1 1 d . .
C16 C 0.4689(5) 0.2020(8) 0.6179(4) 0.0454(18) Uani 1 1 d . .
H16A H 0.5212 0.2542 0.6522 0.068 Uiso 1 1 calc R U
H16B H 0.4889 0.1110 0.6162 0.068 Uiso 1 1 calc R U
H16C H 0.4182 0.2045 0.6405 0.068 Uiso 1 1 calc R U
C17 C 0.1237(5) 0.4774(6) 0.4049(4) 0.0307(14) Uani 1 1 d . .
H17 H 0.1223 0.4595 0.3512 0.037 Uiso 1 1 calc R U
C18 C 0.0837(5) 0.5927(6) 0.4185(4) 0.0326(14) Uani 1 1 d . .
H18 H 0.0565 0.6526 0.3755 0.039 Uiso 1 1 calc R U
C19 C 0.0843(5) 0.6188(7) 0.4959(4) 0.0332(14) Uani 1 1 d . .
H19 H 0.0569 0.6970 0.5070 0.040 Uiso 1 1 calc R U
C20 C 0.1250(5) 0.5305(7) 0.5571(4) 0.0328(14) Uani 1 1 d . .
H20 H 0.1265 0.5467 0.6110 0.039 Uiso 1 1 calc R U
C21 C 0.1639(5) 0.4165(6) 0.5377(4) 0.0294(13) Uani 1 1 d . .
H21 H 0.1915 0.3554 0.5798 0.035 Uiso 1 1 calc R U
C22 C 0.2022(4) 0.0604(6) 0.5852(4) 0.0278(13) Uani 1 1 d . .
H22 H 0.1568 0.1278 0.5756 0.033 Uiso 1 1 calc R U
C23 C 0.2069(5) -0.0303(7) 0.6448(4) 0.0369(16) Uani 1 1 d . .
H23 H 0.1672 -0.0232 0.6765 0.044 Uiso 1 1 calc R U
C24 C 0.2700(5) -0.1315(7) 0.6578(4) 0.0378(16) Uani 1 1 d . .
H24 H 0.2733 -0.1966 0.6975 0.045 Uiso 1 1 calc R U
C25 C 0.3285(5) -0.1371(7) 0.6123(4) 0.0385(16) Uani 1 1 d . .
H25 H 0.3728 -0.2055 0.6202 0.046 Uiso 1 1 calc R U
C26 C 0.3208(5) -0.0404(7) 0.5549(4) 0.0318(14) Uani 1 1 d . .
H26 H 0.3617 -0.0435 0.5243 0.038 Uiso 1 1 calc R U

loop_
_atom_site_aniso_label
_atom_site_aniso_U_11
_atom_site_aniso_U_22
_atom_site_aniso_U_33
_atom_site_aniso_U_23
_atom_site_aniso_U_13
_atom_site_aniso_U_12
Yb1 0.02060(12) 0.02224(11) 0.02078(11) 0.00020(10) 0.00830(8) -0.00043(11)
P1 0.0254(8) 0.0333(8) 0.0207(6) 0.0024(6) 0.0071(6) 0.0014(7)
P2 0.0237(8) 0.0319(8) 0.0269(7) 0.0014(6) 0.0107(6) 0.0024(6)
N1 0.025(3) 0.025(3) 0.033(3) -0.003(2) 0.010(2) -0.005(2)
N2 0.022(3) 0.031(3) 0.028(2) 0.002(2) 0.009(2) -0.002(2)
C1 0.018(3) 0.027(3) 0.034(3) -0.004(2) 0.013(2) -0.002(2)
C2 0.023(3) 0.038(4) 0.039(3) 0.005(3) 0.011(3) 0.008(3)
C3 0.023(3) 0.026(3) 0.029(3) -0.008(2) 0.005(2) -0.006(2)
C4 0.030(4) 0.034(3) 0.039(3) 0.004(3) 0.012(3) -0.010(3)
C5 0.028(3) 0.021(3) 0.026(3) -0.004(2) 0.003(2) 0.001(2)
C6 0.038(4) 0.026(3) 0.039(3) -0.002(3) 0.007(3) 0.002(3)
C7 0.028(3) 0.030(3) 0.019(3) -0.006(2) 0.006(2) 0.001(3)
C8 0.030(4) 0.048(4) 0.027(3) -0.009(3) 0.012(3) 0.007(3)
C9 0.016(3) 0.039(4) 0.021(2) 0.005(2) 0.007(2) -0.001(2)
C10 0.042(4) 0.053(4) 0.032(3) 0.006(3) 0.019(3) -0.013(3)
C11 0.021(3) 0.026(3) 0.040(3) 0.006(3) 0.013(3) -0.003(2)
C12 0.035(4) 0.030(4) 0.078(6) 0.012(4) 0.014(4) -0.003(3)
C13 0.025(3) 0.034(3) 0.036(3) -0.013(3) 0.017(3) -0.010(3)
C14 0.035(4) 0.058(5) 0.063(5) -0.033(4) 0.031(4) -0.021(4)
C15 0.024(3) 0.038(3) 0.021(3) -0.002(2) 0.009(2) -0.010(3)
C16 0.047(5) 0.060(5) 0.026(3) 0.008(3) 0.008(3) -0.013(4)
C17 0.027(3) 0.033(3) 0.035(3) -0.002(3) 0.014(3) -0.004(3)
C18 0.029(4) 0.028(3) 0.042(4) 0.003(3) 0.014(3) -0.001(3)
C19 0.034(4) 0.029(3) 0.043(4) -0.005(3) 0.020(3) 0.000(3)
C20 0.030(4) 0.037(3) 0.033(3) -0.006(3) 0.011(3) 0.000(3)
C21 0.025(3) 0.031(3) 0.029(3) -0.001(2) 0.005(3) -0.005(3)
C22 0.023(3) 0.029(3) 0.032(3) -0.003(3) 0.011(3) -0.002(3)
C23 0.044(4) 0.037(4) 0.036(3) 0.003(3) 0.022(3) -0.007(3)
C24 0.048(5) 0.029(3) 0.039(4) 0.008(3) 0.018(3) -0.001(3)
C25 0.047(4) 0.029(3) 0.040(4) 0.008(3) 0.015(3) 0.009(3)
C26 0.028(3) 0.037(3) 0.034(3) -0.001(3) 0.015(3) -0.004(3)

loop_
_atom_type_symbol
_atom_type_description
_atom_type_scat_dispersion_real
_atom_type_scat_dispersion_imag
_atom_type_scat_source
C C 0.0033 0.0016 'International Tables Vol C Tables 4.2.6.8 and 6.1.1.4'
H H 0.0000 0.0000 'International Tables Vol C Tables 4.2.6.8 and 6.1.1.4'
N N 0.0061 0.0033 'International Tables Vol C Tables 4.2.6.8 and 6.1.1.4'
P P 0.1023 0.0942 'International Tables Vol C Tables 4.2.6.8 and 6.1.1.4'
Yb Yb -0.3850 5.5486 'International Tables Vol C Tables 4.2.6.8 and 6.1.1.4'

loop_
_geom_angle_atom_site_label_1
_geom_angle_atom_site_label_2
_geom_angle_atom_site_label_3
_geom_angle
N2 Yb1 N1 95.32(17)
N2 Yb1 C9 129.59(17)
N1 Yb1 C9 110.31(17)
N2 Yb1 C11 127.48(18)
N1 Yb1 C11 82.80(18)
C9 Yb1 C11 28.79(18)
N2 Yb1 C7 109.31(17)
N1 Yb1 C7 130.39(18)
C9 Yb1 C7 86.44(18)
C11 Yb1 C7 111.22(19)
N2 Yb1 C5 82.13(17)
N1 Yb1 C5 127.10(18)
C9 Yb1 C5 111.34(19)
C11 Yb1 C5 138.73(19)
C7 Yb1 C5 28.73(18)
N2 Yb1 C15 79.97(17)
N1 Yb1 C15 101.54(18)
C9 Yb1 C15 53.36(16)
C11 Yb1 C15 49.77(18)
C7 Yb1 C15 124.27(18)
C5 Yb1 C15 129.35(19)
N2 Yb1 C13 98.43(18)
N1 Yb1 C13 78.12(18)
C9 Yb1 C13 49.54(17)
C11 Yb1 C13 29.59(18)
C7 Yb1 C13 135.76(18)
C5 Yb1 C13 154.73(19)
C15 Yb1 C13 28.70(19)
N2 Yb1 C3 77.96(17)
N1 Yb1 C3 98.21(17)
C9 Yb1 C3 135.77(17)
C11 Yb1 C3 154.48(18)
C7 Yb1 C3 49.55(18)
C5 Yb1 C3 29.33(18)
C15 Yb1 C3 151.54(18)
C13 Yb1 C3 174.68(17)
N2 Yb1 C1 101.80(17)
N1 Yb1 C1 80.83(17)
C9 Yb1 C1 124.09(16)
C11 Yb1 C1 129.17(18)
C7 Yb1 C1 52.85(18)
C5 Yb1 C1 48.93(17)
C15 Yb1 C1 176.95(17)
C13 Yb1 C1 151.95(19)
C3 Yb1 C1 28.41(17)
N2 Yb1 P2 94.91(12)
N1 Yb1 P2 132.60(12)
C9 Yb1 P2 36.25(13)
C11 Yb1 P2 54.95(13)
C7 Yb1 P2 88.48(14)
C5 Yb1 P2 100.12(14)
C15 Yb1 P2 35.97(13)
C13 Yb1 P2 54.62(13)
C3 Yb1 P2 129.19(13)
C1 Yb1 P2 141.05(12)
N2 Yb1 P1 131.92(12)
N1 Yb1 P1 96.24(12)
C9 Yb1 P1 88.72(12)
C11 Yb1 P1 100.24(14)
C7 Yb1 P1 35.86(13)
C5 Yb1 P1 54.22(13)
C15 Yb1 P1 141.72(12)
C13 Yb1 P1 129.61(14)
C3 Yb1 P1 54.24(13)
C1 Yb1 P1 35.53(12)
P2 Yb1 P1 110.29(4)
C1 P1 C7 90.5(3)
C1 P1 Yb1 69.6(2)
C7 P1 Yb1 67.55(18)
C15 P2 C9 90.3(3)
C15 P2 Yb1 69.1(2)
C9 P2 Yb1 67.82(19)
C21 N1 C17 116.2(5)
C21 N1 Yb1 126.3(4)
C17 N1 Yb1 116.7(4)
C22 N2 C26 116.1(5)
C22 N2 Yb1 128.8(4)
C26 N2 Yb1 115.0(4)
C3 C1 C2 123.4(5)
C3 C1 P1 112.2(5)
C2 C1 P1 124.1(5)
C3 C1 Yb1 75.3(3)
C2 C1 Yb1 122.5(4)
P1 C1 Yb1 74.9(2)
C1 C3 C5 112.0(5)
C1 C3 C4 123.5(6)
C5 C3 C4 124.4(6)
C1 C3 Yb1 76.3(3)
C5 C3 Yb1 73.9(3)
C4 C3 Yb1 120.9(4)
C7 C5 C3 113.8(5)
C7 C5 C6 121.8(6)
C3 C5 C6 124.3(6)
C7 C5 Yb1 75.2(3)
C3 C5 Yb1 76.8(3)
C6 C5 Yb1 119.1(4)
C5 C7 C8 123.5(6)
C5 C7 P1 111.5(5)
C8 C7 P1 124.8(5)
C5 C7 Yb1 76.1(3)
C8 C7 Yb1 118.9(4)
P1 C7 Yb1 76.6(2)
C11 C9 C10 124.2(6)
C11 C9 P2 112.4(4)
C10 C9 P2 123.0(5)
C11 C9 Yb1 76.4(3)
C10 C9 Yb1 121.2(4)
P2 C9 Yb1 75.9(2)
C9 C11 C13 112.7(5)
C9 C11 C12 124.6(6)
C13 C11 C12 122.4(6)
C9 C11 Yb1 74.8(3)
C13 C11 Yb1 76.6(3)
C12 C11 Yb1 121.5(4)
C15 C13 C11 112.6(5)
C15 C13 C14 124.8(6)
C11 C13 C14 122.2(6)
C15 C13 Yb1 74.9(4)
C11 C13 Yb1 73.8(3)
C14 C13 Yb1 124.4(4)
C13 C15 C16 124.4(6)
C13 C15 P2 112.0(4)
C16 C15 P2 123.3(5)
C13 C15 Yb1 76.4(4)
C16 C15 Yb1 121.6(4)
P2 C15 Yb1 74.9(2)
N1 C17 C18 124.2(6)
C19 C18 C17 118.4(6)
C18 C19 C20 119.4(6)
C19 C20 C21 118.2(6)
N1 C21 C20 123.6(6)
N2 C22 C23 123.9(6)
C22 C23 C24 118.9(6)
C23 C24 C25 119.2(6)
C24 C25 C26 118.2(7)
N2 C26 C25 123.6(6)

loop_
_geom_bond_atom_site_label_1
_geom_bond_atom_site_label_2
_geom_bond_distance
Yb1 N2 2.515(5)
Yb1 N1 2.519(5)
Yb1 C9 2.772(6)
Yb1 C11 2.792(6)
Yb1 C7 2.794(5)
Yb1 C5 2.806(6)
Yb1 C15 2.810(6)
Yb1 C13 2.828(6)
Yb1 C3 2.843(6)
Yb1 C1 2.855(6)
Yb1 P2 2.9031(17)
Yb1 P1 2.9406(15)
P1 C1 1.770(6)
P1 C7 1.771(6)
P2 C15 1.766(6)
P2 C9 1.770(6)
N1 C21 1.341(8)
N1 C17 1.345(8)
N2 C22 1.338(7)
N2 C26 1.366(8)
C1 C3 1.398(8)
C1 C2 1.521(8)
C3 C5 1.431(9)
C3 C4 1.509(9)
C5 C7 1.389(9)
C5 C6 1.522(8)
C7 C8 1.508(8)
C9 C11 1.383(9)
C9 C10 1.515(8)
C11 C13 1.436(9)
C11 C12 1.503(9)
C13 C15 1.397(9)
C13 C14 1.505(9)
C15 C16 1.514(8)
C17 C18 1.381(9)
C18 C19 1.376(9)
C19 C20 1.377(9)
C20 C21 1.397(9)
C22 C23 1.376(9)
C23 C24 1.379(10)
C24 C25 1.382(10)
C25 C26 1.382(9)
